data_7040824
loop_
_publ_author_name
'Jamali, S.'
'Abedanzadeh, S.'
'Khaledi, N. K.'
'Samouei, H.'
'Hendi, Z.'
'Zacchini, S.'
'Kia, R.'
'Shahsavari, H. R.'

_publ_section_title
;
 A cooperative pathway for water activation using a bimetallic Pt(0)-Cu(I)
 system.
;
_journal_issue 44
_journal_name_full 'Dalton transactions (Cambridge, England : 2003)'
_journal_page_first 17644
_journal_page_last 17651
_journal_paper_doi 10.1039/c6dt03305a
_journal_volume 45
_journal_year 2016
_chemical_formula_sum 'C22 H36 F6 N2 P2 Pt'
_chemical_formula_weight 699.56
_chemical_name_systematic
; 
 ? 
;
_space_group_IT_number 14
_symmetry_cell_setting monoclinic
_symmetry_space_group_name_Hall '-P 2yn'
_symmetry_space_group_name_H-M 'P 1 21/n 1'
_atom_sites_solution_hydrogens geom
_atom_sites_solution_primary direct
_atom_sites_solution_secondary difmap
_audit_creation_method SHELXL-97
_audit_update_record
;
2016-05-11 deposited with the CCDC.
2016-10-06 downloaded from the CCDC.
;
_cell_angle_alpha 90.00
_cell_angle_beta 106.597(3)
_cell_angle_gamma 90.00
_cell_formula_units_Z 4
_cell_length_a 11.4313(6)
_cell_length_b 13.8224(8)
_cell_length_c 17.2917(10)
_cell_measurement_reflns_used 9792
_cell_measurement_temperature 100(2)
_cell_measurement_theta_max 29.296
_cell_measurement_theta_min 2.372
_cell_volume 2618.4(3)
_computing_cell_refinement 'APEX2 (Bruker AXS, 2006)'
_computing_data_collection 'APEX2 (Bruker AXS, 2006)'
_computing_data_reduction 'SAINT (Bruker AXS, 2004)'
_computing_molecular_graphics 'ORTEPII (Johnson, 1996)'
_computing_publication_material 'XCIF (Bruker AXS, 2001)'
_computing_structure_refinement 'SHELXL-97 (Sheldrick, 1997)'
_computing_structure_solution 'SHELXS-97 (Sheldrick, 1990)'
_diffrn_ambient_temperature 100(2)
_diffrn_measured_fraction_theta_full 0.981
_diffrn_measured_fraction_theta_max 0.981
_diffrn_measurement_device_type 'CCD area detector'
_diffrn_measurement_method 'phi and omega scans'
_diffrn_radiation_monochromator graphite
_diffrn_radiation_source 'fine-focus sealed tube'
_diffrn_radiation_type MoK\a
_diffrn_radiation_wavelength 0.71073
_diffrn_reflns_av_R_equivalents 0.0610
_diffrn_reflns_av_unetI/netI 0.0353
_diffrn_reflns_limit_h_max 13
_diffrn_reflns_limit_h_min -13
_diffrn_reflns_limit_k_max 16
_diffrn_reflns_limit_k_min -16
_diffrn_reflns_limit_l_max 20
_diffrn_reflns_limit_l_min -20
_diffrn_reflns_number 35958
_diffrn_reflns_theta_full 25.50
_diffrn_reflns_theta_max 25.50
_diffrn_reflns_theta_min 1.91
_diffrn_standards_number 0
_exptl_absorpt_coefficient_mu 5.537
_exptl_absorpt_correction_T_max 0.5563
_exptl_absorpt_correction_T_min 0.4356
_exptl_absorpt_correction_type empirical
_exptl_absorpt_process_details
; 
 Data were corrected for Lorentz polarization and absorption
 effects (empirical absorption correction SADABS).
 R(int) =  0.1484 (selected reflections only, before parameter refinement)
 R(int) =  0.0833 (selected reflections only, after parameter refinement)
;
_exptl_crystal_colour pale-yellow
_exptl_crystal_density_diffrn 1.775
_exptl_crystal_density_method 'not measured'
_exptl_crystal_description prism
_exptl_crystal_F_000 1376
_exptl_crystal_size_max 0.18
_exptl_crystal_size_mid 0.16
_exptl_crystal_size_min 0.12
_refine_diff_density_max 3.664
_refine_diff_density_min -3.029
_refine_diff_density_rms 0.230
_refine_ls_extinction_method none
_refine_ls_goodness_of_fit_ref 1.126
_refine_ls_hydrogen_treatment constr
_refine_ls_matrix_type full
_refine_ls_number_parameters 307
_refine_ls_number_reflns 4785
_refine_ls_number_restraints 0
_refine_ls_restrained_S_all 1.126
_refine_ls_R_factor_all 0.0438
_refine_ls_R_factor_gt 0.0412
_refine_ls_shift/su_max 0.000
_refine_ls_shift/su_mean 0.000
_refine_ls_structure_factor_coef Fsqd
_refine_ls_weighting_details 'calc w=1/[\s^2^(Fo^2^)+(0.0649P)^2^+17.2817P] where P=(Fo^2^+2Fc^2^)/3'
_refine_ls_weighting_scheme calc
_refine_ls_wR_factor_gt 0.1198
_refine_ls_wR_factor_ref 0.1219
_reflns_number_gt 4468
_reflns_number_total 4785
_reflns_threshold_expression >2sigma(I)
_cod_data_source_file c6dt03305a2.cif
_cod_data_source_block pp21n
_cod_depositor_comments
;
The following automatic conversions were performed:

'_symmetry_cell_setting' value 'Monoclinic' changed to 'monoclinic'
according to
/usr/data/users/saulius/crontab/automatic-downloads/rss-feeds/RSC/lib/dictionaries/cif_core.dic
dictionary named 'cif_core.dic' version 2.4.2 from 2011-04-26.

Automatic conversion script
Id: cif_fix_values 4268 2015-11-12 08:31:59Z antanas 

 Adding full bibliography for 7040823--7040824.cif.
;
_cod_original_sg_symbol_H-M P2(1)/n
_cod_database_code 7040824

loop_
_symmetry_equiv_pos_as_xyz
'x, y, z'
'-x+1/2, y+1/2, -z+1/2'
'-x, -y, -z'
'x-1/2, -y-1/2, z-1/2'

loop_
_atom_site_label
_atom_site_type_symbol
_atom_site_fract_x
_atom_site_fract_y
_atom_site_fract_z
_atom_site_U_iso_or_equiv
_atom_site_adp_type
_atom_site_occupancy
_atom_site_symmetry_multiplicity
_atom_site_calc_flag
_atom_site_refinement_flags
Pt1 Pt 0.37081(2) 0.241312(17) 0.180323(15) 0.01374(12) Uani 1 1 d .
P1 P 0.35217(19) 0.25606(11) 0.04893(12) 0.0150(4) Uani 1 1 d .
P2 P 0.55270(18) 0.63193(14) 0.29633(11) 0.0223(4) Uani 1 1 d .
F5 F 0.5675(6) 0.7246(4) 0.3537(3) 0.0407(13) Uani 1 1 d .
F6 F 0.6529(4) 0.6755(4) 0.2574(3) 0.0326(10) Uani 1 1 d .
F2 F 0.5421(6) 0.5394(4) 0.2405(4) 0.0536(16) Uani 1 1 d .
F4 F 0.6597(6) 0.5808(4) 0.3638(3) 0.0539(16) Uani 1 1 d .
F1 F 0.4497(5) 0.6873(5) 0.2302(3) 0.0522(15) Uani 1 1 d .
F3 F 0.4550(6) 0.5879(4) 0.3360(4) 0.0606(18) Uani 1 1 d .
N2 N 0.3652(6) 0.2689(4) 0.2982(4) 0.0193(13) Uani 1 1 d .
N1 N 0.4557(5) 0.1038(4) 0.2162(3) 0.0179(12) Uani 1 1 d .
C9 C 0.2876(6) 0.1576(5) -0.0260(4) 0.0195(14) Uani 1 1 d .
C10 C 0.1974(7) 0.0986(6) 0.0065(4) 0.0247(16) Uani 1 1 d .
H10A H 0.1331 0.1414 0.0139 0.037 Uiso 1 1 calc R
H10B H 0.2410 0.0694 0.0583 0.037 Uiso 1 1 calc R
H10C H 0.1608 0.0475 -0.0322 0.037 Uiso 1 1 calc R
C11 C 0.2226(7) 0.1976(6) -0.1104(4) 0.0248(16) Uani 1 1 d .
H11A H 0.2805 0.2352 -0.1304 0.037 Uiso 1 1 calc R
H11B H 0.1547 0.2393 -0.1072 0.037 Uiso 1 1 calc R
H11C H 0.1910 0.1437 -0.1473 0.037 Uiso 1 1 calc R
C2 C 0.2387(6) 0.3564(5) 0.0467(4) 0.0185(14) Uani 1 1 d .
C5 C 0.4986(6) 0.3052(5) 0.0340(4) 0.0179(14) Uani 1 1 d .
C205 C 0.3995(6) 0.3571(5) 0.3306(4) 0.0198(14) Uani 1 1 d .
H205 H 0.4340 0.4019 0.3016 0.024 Uiso 1 1 calc R
C7 C 0.5410(7) 0.3919(6) 0.0904(4) 0.0260(16) Uani 1 1 d .
H7A H 0.5484 0.3724 0.1461 0.039 Uiso 1 1 calc R
H7B H 0.4812 0.4443 0.0747 0.039 Uiso 1 1 calc R
H7C H 0.6204 0.4143 0.0864 0.039 Uiso 1 1 calc R
C4 C 0.1077(6) 0.3191(6) 0.0313(5) 0.0239(15) Uani 1 1 d .
H4A H 0.0549 0.3721 0.0387 0.036 Uiso 1 1 calc R
H4B H 0.1063 0.2669 0.0694 0.036 Uiso 1 1 calc R
H4C H 0.0782 0.2945 -0.0240 0.036 Uiso 1 1 calc R
C8 C 0.6009(7) 0.2292(6) 0.0600(5) 0.0253(16) Uani 1 1 d .
H8A H 0.6801 0.2605 0.0666 0.038 Uiso 1 1 calc R
H8B H 0.5886 0.1788 0.0186 0.038 Uiso 1 1 calc R
H8C H 0.5990 0.2001 0.1113 0.038 Uiso 1 1 calc R
C203 C 0.3369(7) 0.3202(6) 0.4477(4) 0.0265(17) Uani 1 1 d .
H203 H 0.3265 0.3376 0.4985 0.032 Uiso 1 1 calc R
C105 C 0.5800(7) 0.0974(5) 0.2401(4) 0.0199(14) Uani 1 1 d .
H105 H 0.6267 0.1549 0.2440 0.024 Uiso 1 1 calc R
C101 C 0.3931(7) 0.0212(5) 0.2137(4) 0.0217(14) Uani 1 1 d .
H101 H 0.3065 0.0245 0.1980 0.026 Uiso 1 1 calc R
C1 C 0.2906(6) 0.3715(5) 0.1397(4) 0.0210(15) Uani 1 1 d .
H1A H 0.2244 0.3865 0.1643 0.025 Uiso 1 1 calc R
H1B H 0.3512 0.4246 0.1522 0.025 Uiso 1 1 calc R
C104 C 0.6400(7) 0.0104(6) 0.2587(4) 0.0251(16) Uani 1 1 d .
H104 H 0.7266 0.0082 0.2742 0.030 Uiso 1 1 calc R
C201 C 0.3172(6) 0.2062(6) 0.3409(4) 0.0217(15) Uani 1 1 d .
H201 H 0.2925 0.1442 0.3187 0.026 Uiso 1 1 calc R
C202 C 0.3027(8) 0.2282(7) 0.4150(5) 0.0310(18) Uani 1 1 d .
H202 H 0.2699 0.1818 0.4436 0.037 Uiso 1 1 calc R
C204 C 0.3858(7) 0.3846(6) 0.4051(4) 0.0241(16) Uani 1 1 d .
H204 H 0.4100 0.4473 0.4261 0.029 Uiso 1 1 calc R
C12 C 0.3877(7) 0.0859(6) -0.0328(5) 0.0286(17) Uani 1 1 d .
H12A H 0.3495 0.0283 -0.0626 0.043 Uiso 1 1 calc R
H12B H 0.4369 0.0671 0.0213 0.043 Uiso 1 1 calc R
H12C H 0.4402 0.1168 -0.0616 0.043 Uiso 1 1 calc R
C3 C 0.2359(7) 0.4456(6) -0.0055(5) 0.0278(17) Uani 1 1 d .
H3A H 0.1801 0.4937 0.0061 0.042 Uiso 1 1 calc R
H3B H 0.2075 0.4273 -0.0625 0.042 Uiso 1 1 calc R
H3C H 0.3181 0.4732 0.0065 0.042 Uiso 1 1 calc R
C102 C 0.4470(8) -0.0679(6) 0.2326(4) 0.0270(16) Uani 1 1 d .
H102 H 0.3988 -0.1244 0.2306 0.032 Uiso 1 1 calc R
C103 C 0.5730(8) -0.0736(6) 0.2547(5) 0.0299(18) Uani 1 1 d .
H103 H 0.6129 -0.1343 0.2669 0.036 Uiso 1 1 calc R
C6 C 0.4842(7) 0.3357(6) -0.0540(4) 0.0232(15) Uani 1 1 d .
H6A H 0.4152 0.3804 -0.0719 0.035 Uiso 1 1 calc R
H6B H 0.4693 0.2783 -0.0887 0.035 Uiso 1 1 calc R
H6C H 0.5591 0.3678 -0.0574 0.035 Uiso 1 1 calc R

loop_
_atom_site_aniso_label
_atom_site_aniso_U_11
_atom_site_aniso_U_22
_atom_site_aniso_U_33
_atom_site_aniso_U_23
_atom_site_aniso_U_13
_atom_site_aniso_U_12
Pt1 0.01280(18) 0.01458(17) 0.01449(18) -0.00011(9) 0.00493(12) -0.00127(8)
P1 0.0146(9) 0.0140(9) 0.0153(9) 0.0005(6) 0.0027(7) -0.0012(6)
P2 0.0240(10) 0.0230(10) 0.0204(9) 0.0012(7) 0.0072(8) 0.0008(8)
F5 0.061(4) 0.027(2) 0.038(3) -0.003(2) 0.020(3) 0.003(3)
F6 0.028(2) 0.037(3) 0.035(3) 0.004(2) 0.015(2) 0.002(2)
F2 0.062(4) 0.046(3) 0.061(4) -0.029(3) 0.030(3) -0.024(3)
F4 0.075(4) 0.048(3) 0.033(3) 0.018(2) 0.005(3) 0.027(3)
F1 0.023(3) 0.079(4) 0.045(3) 0.008(3) -0.006(2) 0.011(3)
F3 0.080(4) 0.044(3) 0.083(4) -0.009(3) 0.065(4) -0.017(3)
N2 0.016(3) 0.023(3) 0.019(3) 0.002(2) 0.005(2) 0.004(2)
N1 0.017(3) 0.020(3) 0.015(3) 0.000(2) 0.002(2) 0.000(2)
C9 0.020(3) 0.019(3) 0.018(3) 0.000(3) 0.003(3) -0.004(3)
C10 0.026(4) 0.022(4) 0.023(4) -0.001(3) 0.003(3) -0.009(3)
C11 0.023(4) 0.029(4) 0.019(4) 0.001(3) 0.000(3) -0.006(3)
C2 0.017(3) 0.017(3) 0.022(3) 0.002(3) 0.008(3) 0.002(3)
C5 0.017(3) 0.020(3) 0.016(3) 0.004(3) 0.004(3) -0.003(3)
C205 0.015(3) 0.019(3) 0.022(4) -0.001(3) 0.002(3) 0.001(3)
C7 0.024(4) 0.030(4) 0.023(4) 0.000(3) 0.005(3) -0.010(3)
C4 0.013(3) 0.030(4) 0.029(4) 0.002(3) 0.009(3) 0.005(3)
C8 0.015(4) 0.035(4) 0.028(4) 0.005(3) 0.008(3) 0.004(3)
C203 0.020(4) 0.041(5) 0.016(4) -0.001(3) 0.001(3) 0.009(3)
C105 0.026(4) 0.020(4) 0.013(3) 0.002(3) 0.005(3) -0.005(3)
C101 0.020(3) 0.026(4) 0.019(3) 0.000(3) 0.004(3) -0.003(3)
C1 0.017(3) 0.021(4) 0.026(4) -0.001(3) 0.008(3) 0.007(3)
C104 0.024(4) 0.028(4) 0.024(4) 0.004(3) 0.009(3) 0.005(3)
C201 0.010(3) 0.033(4) 0.022(4) 0.005(3) 0.005(3) -0.003(3)
C202 0.028(4) 0.037(4) 0.022(4) 0.004(3) -0.002(3) 0.004(4)
C204 0.020(4) 0.031(4) 0.020(4) -0.005(3) 0.004(3) 0.003(3)
C12 0.034(4) 0.021(4) 0.028(4) -0.008(3) 0.005(3) 0.001(3)
C3 0.030(4) 0.025(4) 0.028(4) 0.004(3) 0.007(3) 0.004(3)
C102 0.036(4) 0.020(4) 0.026(4) 0.001(3) 0.012(3) -0.005(3)
C103 0.041(5) 0.020(4) 0.031(4) 0.004(3) 0.013(4) 0.007(3)
C6 0.020(4) 0.032(4) 0.021(4) 0.007(3) 0.010(3) -0.007(3)

loop_
_atom_type_symbol
_atom_type_description
_atom_type_scat_dispersion_real
_atom_type_scat_dispersion_imag
_atom_type_scat_source
C C 0.0033 0.0016 'International Tables Vol C Tables 4.2.6.8 and 6.1.1.4'
H H 0.0000 0.0000 'International Tables Vol C Tables 4.2.6.8 and 6.1.1.4'
N N 0.0061 0.0033 'International Tables Vol C Tables 4.2.6.8 and 6.1.1.4'
F F 0.0171 0.0103 'International Tables Vol C Tables 4.2.6.8 and 6.1.1.4'
P P 0.1023 0.0942 'International Tables Vol C Tables 4.2.6.8 and 6.1.1.4'
Pt Pt -1.7033 8.3905 'International Tables Vol C Tables 4.2.6.8 and 6.1.1.4'

loop_
_geom_angle_atom_site_label_1
_geom_angle_atom_site_label_2
_geom_angle_atom_site_label_3
_geom_angle
C1 Pt1 N2 92.2(3)
C1 Pt1 N1 176.8(2)
N2 Pt1 N1 91.0(2)
C1 Pt1 P1 70.6(2)
N2 Pt1 P1 162.79(18)
N1 Pt1 P1 106.23(16)
C9 P1 C5 110.8(3)
C9 P1 C2 112.7(3)
C5 P1 C2 111.3(3)
C9 P1 Pt1 122.7(2)
C5 P1 Pt1 110.0(2)
C2 P1 Pt1 87.3(2)
F1 P2 F2 92.2(4)
F1 P2 F3 91.5(4)
F2 P2 F3 90.7(3)
F1 P2 F4 177.3(4)
F2 P2 F4 89.8(4)
F3 P2 F4 90.1(4)
F1 P2 F5 89.2(3)
F2 P2 F5 178.3(4)
F3 P2 F5 90.1(3)
F4 P2 F5 88.7(3)
F1 P2 F6 89.3(3)
F2 P2 F6 89.3(3)
F3 P2 F6 179.1(4)
F4 P2 F6 89.0(3)
F5 P2 F6 89.8(3)
C205 N2 C201 117.8(7)
C205 N2 Pt1 118.8(5)
C201 N2 Pt1 123.0(5)
C101 N1 C105 117.0(6)
C101 N1 Pt1 123.5(5)
C105 N1 Pt1 119.5(5)
C11 C9 C10 110.1(6)
C11 C9 C12 109.0(6)
C10 C9 C12 106.0(6)
C11 C9 P1 112.5(5)
C10 C9 P1 107.7(5)
C12 C9 P1 111.4(5)
C9 C10 H10A 109.5
C9 C10 H10B 109.5
H10A C10 H10B 109.5
C9 C10 H10C 109.5
H10A C10 H10C 109.5
H10B C10 H10C 109.5
C9 C11 H11A 109.5
C9 C11 H11B 109.5
H11A C11 H11B 109.5
C9 C11 H11C 109.5
H11A C11 H11C 109.5
H11B C11 H11C 109.5
C3 C2 C4 108.3(6)
C3 C2 C1 116.1(6)
C4 C2 C1 106.8(6)
C3 C2 P1 120.3(5)
C4 C2 P1 112.8(5)
C1 C2 P1 91.2(4)
C7 C5 C8 105.8(6)
C7 C5 C6 109.8(6)
C8 C5 C6 109.4(6)
C7 C5 P1 108.9(5)
C8 C5 P1 110.1(5)
C6 C5 P1 112.6(5)
N2 C205 C204 122.1(7)
N2 C205 H205 118.9
C204 C205 H205 118.9
C5 C7 H7A 109.5
C5 C7 H7B 109.5
H7A C7 H7B 109.5
C5 C7 H7C 109.5
H7A C7 H7C 109.5
H7B C7 H7C 109.5
C2 C4 H4A 109.5
C2 C4 H4B 109.5
H4A C4 H4B 109.5
C2 C4 H4C 109.5
H4A C4 H4C 109.5
H4B C4 H4C 109.5
C5 C8 H8A 109.5
C5 C8 H8B 109.5
H8A C8 H8B 109.5
C5 C8 H8C 109.5
H8A C8 H8C 109.5
H8B C8 H8C 109.5
C204 C203 C202 118.8(7)
C204 C203 H203 120.6
C202 C203 H203 120.6
N1 C105 C104 122.3(7)
N1 C105 H105 118.9
C104 C105 H105 118.9
N1 C101 C102 123.8(7)
N1 C101 H101 118.1
C102 C101 H101 118.1
C2 C1 Pt1 103.7(4)
C2 C1 H1A 111.0
Pt1 C1 H1A 111.0
C2 C1 H1B 111.0
Pt1 C1 H1B 111.0
H1A C1 H1B 109.0
C105 C104 C103 119.4(7)
C105 C104 H104 120.3
C103 C104 H104 120.3
N2 C201 C202 123.0(8)
N2 C201 H201 118.5
C202 C201 H201 118.5
C201 C202 C203 118.9(8)
C201 C202 H202 120.5
C203 C202 H202 120.5
C203 C204 C205 119.4(7)
C203 C204 H204 120.3
C205 C204 H204 120.3
C9 C12 H12A 109.5
C9 C12 H12B 109.5
H12A C12 H12B 109.5
C9 C12 H12C 109.5
H12A C12 H12C 109.5
H12B C12 H12C 109.5
C2 C3 H3A 109.5
C2 C3 H3B 109.5
H3A C3 H3B 109.5
C2 C3 H3C 109.5
H3A C3 H3C 109.5
H3B C3 H3C 109.5
C101 C102 C103 118.5(7)
C101 C102 H102 120.7
C103 C102 H102 120.7
C104 C103 C102 119.0(7)
C104 C103 H103 120.5
C102 C103 H103 120.5
C5 C6 H6A 109.5
C5 C6 H6B 109.5
H6A C6 H6B 109.5
C5 C6 H6C 109.5
H6A C6 H6C 109.5
H6B C6 H6C 109.5

loop_
_geom_bond_atom_site_label_1
_geom_bond_atom_site_label_2
_geom_bond_distance
Pt1 C1 2.050(7)
Pt1 N2 2.093(7)
Pt1 N1 2.144(6)
Pt1 P1 2.230(2)
P1 C9 1.878(7)
P1 C5 1.892(7)
P1 C2 1.892(7)
P2 F1 1.584(5)
P2 F2 1.586(6)
P2 F3 1.589(6)
P2 F4 1.595(5)
P2 F5 1.599(5)
P2 F6 1.603(5)
N2 C205 1.352(9)
N2 C201 1.352(10)
N1 C101 1.342(9)
N1 C105 1.364(9)
C9 C11 1.540(9)
C9 C10 1.541(10)
C9 C12 1.544(10)
C10 H10A 0.9800
C10 H10B 0.9800
C10 H10C 0.9800
C11 H11A 0.9800
C11 H11B 0.9800
C11 H11C 0.9800
C2 C3 1.523(10)
C2 C4 1.534(10)
C2 C1 1.561(10)
C5 C7 1.534(10)
C5 C8 1.539(10)
C5 C6 1.542(9)
C205 C204 1.394(10)
C205 H205 0.9500
C7 H7A 0.9800
C7 H7B 0.9800
C7 H7C 0.9800
C4 H4A 0.9800
C4 H4B 0.9800
C4 H4C 0.9800
C8 H8A 0.9800
C8 H8B 0.9800
C8 H8C 0.9800
C203 C204 1.373(11)
C203 C202 1.401(12)
C203 H203 0.9500
C105 C104 1.375(10)
C105 H105 0.9500
C101 C102 1.374(11)
C101 H101 0.9500
C1 H1A 0.9900
C1 H1B 0.9900
C104 C103 1.382(12)
C104 H104 0.9500
C201 C202 1.372(12)
C201 H201 0.9500
C202 H202 0.9500
C204 H204 0.9500
C12 H12A 0.9800
C12 H12B 0.9800
C12 H12C 0.9800
C3 H3A 0.9800
C3 H3B 0.9800
C3 H3C 0.9800
C102 C103 1.383(12)
C102 H102 0.9500
C103 H103 0.9500
C6 H6A 0.9800
C6 H6B 0.9800
C6 H6C 0.9800

loop_
_geom_torsion_atom_site_label_1
_geom_torsion_atom_site_label_2
_geom_torsion_atom_site_label_3
_geom_torsion_atom_site_label_4
_geom_torsion
C1 Pt1 P1 C9 -131.9(4)
N2 Pt1 P1 C9 -133.7(7)
N1 Pt1 P1 C9 48.3(3)
C1 Pt1 P1 C5 95.1(3)
N2 Pt1 P1 C5 93.3(7)
N1 Pt1 P1 C5 -84.7(3)
C1 Pt1 P1 C2 -16.6(3)
N2 Pt1 P1 C2 -18.3(7)
N1 Pt1 P1 C2 163.6(3)
C1 Pt1 N2 C205 -44.9(6)
N1 Pt1 N2 C205 134.9(5)
P1 Pt1 N2 C205 -43.3(10)
C1 Pt1 N2 C201 128.1(6)
N1 Pt1 N2 C201 -52.1(6)
P1 Pt1 N2 C201 129.7(6)
C1 Pt1 N1 C101 -93(5)
N2 Pt1 N1 C101 90.9(6)
P1 Pt1 N1 C101 -89.7(5)
C1 Pt1 N1 C105 84(5)
N2 Pt1 N1 C105 -91.8(5)
P1 Pt1 N1 C105 87.6(5)
C5 P1 C9 C11 -77.5(6)
C2 P1 C9 C11 47.9(6)
Pt1 P1 C9 C11 149.9(4)
C5 P1 C9 C10 161.0(5)
C2 P1 C9 C10 -73.6(5)
Pt1 P1 C9 C10 28.4(6)
C5 P1 C9 C12 45.2(6)
C2 P1 C9 C12 170.6(5)
Pt1 P1 C9 C12 -87.5(5)
C9 P1 C2 C3 -93.3(6)
C5 P1 C2 C3 31.8(7)
Pt1 P1 C2 C3 142.2(6)
C9 P1 C2 C4 36.5(6)
C5 P1 C2 C4 161.5(5)
Pt1 P1 C2 C4 -88.1(5)
C9 P1 C2 C1 145.2(4)
C5 P1 C2 C1 -89.7(5)
Pt1 P1 C2 C1 20.7(4)
C9 P1 C5 C7 174.3(5)
C2 P1 C5 C7 48.2(6)
Pt1 P1 C5 C7 -46.8(5)
C9 P1 C5 C8 -70.2(6)
C2 P1 C5 C8 163.7(5)
Pt1 P1 C5 C8 68.7(5)
C9 P1 C5 C6 52.3(6)
C2 P1 C5 C6 -73.9(6)
Pt1 P1 C5 C6 -168.9(5)
C201 N2 C205 C204 -0.5(10)
Pt1 N2 C205 C204 172.9(5)
C101 N1 C105 C104 1.9(10)
Pt1 N1 C105 C104 -175.6(5)
C105 N1 C101 C102 -0.9(10)
Pt1 N1 C101 C102 176.5(6)
C3 C2 C1 Pt1 -148.2(5)
C4 C2 C1 Pt1 91.0(5)
P1 C2 C1 Pt1 -23.3(4)
N2 Pt1 C1 C2 -159.7(4)
N1 Pt1 C1 C2 24(5)
P1 Pt1 C1 C2 20.8(4)
N1 C105 C104 C103 -1.2(11)
C205 N2 C201 C202 -0.3(11)
Pt1 N2 C201 C202 -173.4(6)
N2 C201 C202 C203 1.1(12)
C204 C203 C202 C201 -1.1(11)
C202 C203 C204 C205 0.3(11)
N2 C205 C204 C203 0.5(11)
N1 C101 C102 C103 -0.8(12)
C105 C104 C103 C102 -0.6(12)
C101 C102 C103 C104 1.5(12)
